data_2022532
loop_
_publ_author_name
'Trieu-Tran, Tristhan'
'Martinez, Stephenie N.'
'Brannon, Jacob P.'
'Stieber, S. Chantal E.'
'John, Alex'

_publ_section_title
;
 Crystal structures of two dioxomolybdenum complexes stabilized by salan
 ligands featuring phenyl and cyclohexyl backbones
;
_journal_coeditor_code TX2046
_journal_issue 3
_journal_name_full 'Acta Crystallographica Section E Crystallographic Communications'
_journal_paper_doi 10.1107/S2056989022000524
_journal_volume 78
_journal_year 2022
_chemical_formula_iupac '[Mo (C36 H56 N2 O2) O2], 2C H4 O'
_chemical_formula_moiety 'C36 H56 Mo N2 O4, 2(C H4 O)'
_chemical_formula_sum 'C38 H64 Mo N2 O6'
_chemical_formula_weight 740.84
_chemical_name_systematic
;(6,6'-{[(Cyclohexane-1,2-diyl)bis(azanediyl)]bis(methylene)}bis(2,4-di-<i>tert</i>-butylphenolato))dioxidomolybdenum(VI)
methanol disolvate
;
_space_group_crystal_system monoclinic
_space_group_IT_number 14
_space_group_name_Hall '-P 2yn'
_space_group_name_H-M_alt 'P 1 21/n 1'
_atom_sites_solution_hydrogens geom
_atom_sites_solution_primary dual
_audit_creation_method
;
Olex2 1.2
(compiled 2018.05.29 svn.r3508 for OlexSys, GUI svn.r5506)
;
_cell_angle_alpha 90
_cell_angle_beta 94.035(2)
_cell_angle_gamma 90
_cell_formula_units_Z 4
_cell_length_a 18.4889(14)
_cell_length_b 10.9722(8)
_cell_length_c 19.1517(14)
_cell_measurement_reflns_used 9945
_cell_measurement_temperature 105(2)
_cell_measurement_theta_max 51.42
_cell_measurement_theta_min 5.28
_cell_volume 3875.6(5)
_computing_cell_refinement
;
SAINT (Bruker, 2016)
;
_computing_data_collection
;
APEX2 (Bruker, 2016)
;
_computing_data_reduction
;
SAINT (Bruker, 2016)
;
_computing_molecular_graphics
;
<i>OLEX2</i> (Dolomanov <i>et al.</i>,  2009)
;
_computing_publication_material
;
<i>OLEX2</i> (Dolomanov <i>et al.</i>,  2009)
;
_computing_structure_refinement
;
SHELXL (Sheldrick, 2008)
;
_computing_structure_solution
;
SHELXT (Sheldrick, 2015)
;
_diffrn_ambient_temperature 105.32
_diffrn_measured_fraction_theta_full 0.988
_diffrn_measured_fraction_theta_max 0.990
_diffrn_measurement_device_type 'Bruker APEXII CCD'
_diffrn_measurement_method '\f and \w scans'
_diffrn_radiation_type MoK\a
_diffrn_radiation_wavelength 0.71073
_diffrn_reflns_av_R_equivalents 0.0259
_diffrn_reflns_av_unetI/netI 0.0251
_diffrn_reflns_limit_h_max 24
_diffrn_reflns_limit_h_min -24
_diffrn_reflns_limit_k_max 14
_diffrn_reflns_limit_k_min -14
_diffrn_reflns_limit_l_max 25
_diffrn_reflns_limit_l_min -25
_diffrn_reflns_number 29075
_diffrn_reflns_theta_full 25.242
_diffrn_reflns_theta_max 28.282
_diffrn_reflns_theta_min 5.282
_diffrn_standards_number 0
_exptl_absorpt_coefficient_mu 0.383
_exptl_absorpt_correction_T_max 0.7503
_exptl_absorpt_correction_T_min 0.6718
_exptl_absorpt_correction_type multi-scan
_exptl_absorpt_process_details
;
(SADABS; Bruker, 2016)
;
_exptl_crystal_colour 'clear yellow'
_exptl_crystal_density_diffrn 1.270
_exptl_crystal_description prism
_exptl_crystal_F_000 1584
_exptl_crystal_size_max 0.2
_exptl_crystal_size_mid 0.18
_exptl_crystal_size_min 0.1
_refine_diff_density_max 0.523
_refine_diff_density_min -0.520
_refine_ls_extinction_method none
_refine_ls_goodness_of_fit_ref 1.066
_refine_ls_hydrogen_treatment constr
_refine_ls_matrix_type full
_refine_ls_number_parameters 440
_refine_ls_number_reflns 9532
_refine_ls_number_restraints 0
_refine_ls_restrained_S_all 1.066
_refine_ls_R_factor_all 0.0311
_refine_ls_R_factor_gt 0.0278
_refine_ls_shift/su_max 0.002
_refine_ls_shift/su_mean 0.000
_refine_ls_structure_factor_coef Fsqd
_refine_ls_weighting_details 'w=1/[\s^2^(Fo^2^)+(0.0277P)^2^+2.9594P] where P=(Fo^2^+2Fc^2^)/3'
_refine_ls_weighting_scheme calc
_refine_ls_wR_factor_gt 0.0683
_refine_ls_wR_factor_ref 0.0702
_reflns_number_gt 8724
_reflns_number_total 9532
_reflns_threshold_expression 'I > 2\s(I)'
_cod_data_source_file tx2046sup1.cif
_cod_data_source_block 2b
_cod_original_formula_sum 'C38 H64 Mo1 N2 O6'
_cod_database_code 2022532
_shelx_space_group_comment
;
The symmetry employed for this shelxl refinement is uniquely defined
by the following loop, which should always be used as a source of
symmetry information in preference to the above space-group names.
They are only intended as comments.
;
_shelx_estimated_absorpt_t_min 0.927
_shelx_estimated_absorpt_t_max 0.963

loop_
_space_group_symop_operation_xyz
'x, y, z'
'-x+1/2, y+1/2, -z+1/2'
'-x, -y, -z'
'x-1/2, -y-1/2, z-1/2'

loop_
_atom_site_type_symbol
_atom_site_label
_atom_site_fract_x
_atom_site_fract_y
_atom_site_fract_z
_atom_site_U_iso_or_equiv
_atom_site_adp_type
_atom_site_calc_flag
_atom_site_occupancy
_atom_site_disorder_assembly
_atom_site_disorder_group
Mo Mo01 0.59832(2) 0.45373(2) 0.68071(2) 0.00996(4) Uani d 1 . .
O O1 0.67906(5) 0.43892(9) 0.62159(5) 0.01218(19) Uani d 1 . .
O O3 0.64642(6) 0.52033(10) 0.75027(6) 0.0154(2) Uani d 1 . .
O O2 0.51926(5) 0.39987(10) 0.73535(5) 0.01299(19) Uani d 1 . .
O O4 0.55503(6) 0.56653(10) 0.63112(6) 0.0166(2) Uani d 1 . .
N N2 0.54408(6) 0.30514(11) 0.60679(6) 0.0124(2) Uani d 1 . .
H H2 0.562452 0.317877 0.559459 0.015 Uiso calc 1 . .
N N1 0.64967(6) 0.26557(11) 0.71382(6) 0.0108(2) Uani d 1 . .
H H1 0.621681 0.233132 0.752592 0.013 Uiso calc 1 . .
O O5 0.44789(6) 0.68127(12) 0.54536(6) 0.0239(3) Uani d 1 . .
H H5A 0.481126 0.646691 0.570127 0.036 Uiso calc 1 . .
C C22 0.46379(8) 0.32549(14) 0.59954(7) 0.0142(3) Uani d 1 . .
H H22A 0.442308 0.276831 0.559782 0.017 Uiso calc 1 . .
H H22B 0.453789 0.412566 0.589333 0.017 Uiso calc 1 . .
C C3 0.84869(7) 0.31009(13) 0.70189(7) 0.0111(3) Uani d 1 . .
H H3 0.864314 0.255829 0.738559 0.013 Uiso calc 1 . .
C C5 0.87410(7) 0.43712(13) 0.60581(7) 0.0121(3) Uani d 1 . .
H H5 0.908405 0.472482 0.577181 0.015 Uiso calc 1 . .
C C24 0.46022(7) 0.32631(13) 0.73127(7) 0.0119(3) Uani d 1 . .
C C1 0.75049(7) 0.41320(13) 0.63556(7) 0.0102(2) Uani d 1 . .
C C25 0.43157(7) 0.28483(13) 0.79316(7) 0.0126(3) Uani d 1 . .
C C2 0.77461(7) 0.33656(13) 0.69077(7) 0.0108(2) Uani d 1 . .
C C33 0.46569(8) 0.32001(14) 0.86602(7) 0.0142(3) Uani d 1 . .
C C4 0.89997(7) 0.36090(13) 0.66085(7) 0.0118(3) Uani d 1 . .
C C26 0.36957(8) 0.21086(14) 0.78600(8) 0.0146(3) Uani d 1 . .
H H26 0.348850 0.184092 0.827336 0.017 Uiso calc 1 . .
C C23 0.42907(8) 0.28965(14) 0.66554(7) 0.0142(3) Uani d 1 . .
C C9 0.74008(9) 0.66304(14) 0.55600(9) 0.0201(3) Uani d 1 . .
H H9A 0.697246 0.641207 0.580670 0.030 Uiso calc 1 . .
H H9B 0.725631 0.716410 0.516425 0.030 Uiso calc 1 . .
H H9C 0.775058 0.705636 0.588184 0.030 Uiso calc 1 . .
C C6 0.80076(7) 0.46405(12) 0.59066(7) 0.0111(2) Uani d 1 . .
C C15 0.72567(7) 0.28252(13) 0.74267(7) 0.0110(2) Uani d 1 . .
H H15A 0.745494 0.202582 0.758523 0.013 Uiso calc 1 . .
H H15B 0.725879 0.336533 0.784094 0.013 Uiso calc 1 . .
C C7 0.77512(8) 0.54657(13) 0.52888(7) 0.0128(3) Uani d 1 . .
C C10 0.83846(8) 0.58516(15) 0.48592(8) 0.0170(3) Uani d 1 . .
H H10A 0.820131 0.636333 0.446633 0.025 Uiso calc 1 . .
H H10B 0.861715 0.512455 0.467948 0.025 Uiso calc 1 . .
H H10C 0.873925 0.631277 0.515788 0.025 Uiso calc 1 . .
C C16 0.64240(8) 0.17496(13) 0.65555(7) 0.0141(3) Uani d 1 . .
H H16 0.672705 0.202504 0.617289 0.017 Uiso calc 1 . .
C C21 0.66673(8) 0.04744(13) 0.67866(8) 0.0160(3) Uani d 1 . .
H H21A 0.642144 0.024197 0.720976 0.019 Uiso calc 1 . .
H H21B 0.719628 0.047899 0.691019 0.019 Uiso calc 1 . .
C C27 0.33673(8) 0.17452(14) 0.72175(8) 0.0157(3) Uani d 1 . .
C C28 0.36837(8) 0.21471(14) 0.66180(8) 0.0162(3) Uani d 1 . .
H H28 0.347797 0.190093 0.617174 0.019 Uiso calc 1 . .
C C11 0.98156(7) 0.33692(13) 0.67445(7) 0.0129(3) Uani d 1 . .
C C36 0.54757(8) 0.29016(15) 0.87359(8) 0.0194(3) Uani d 1 . .
H H36A 0.555113 0.205208 0.860075 0.029 Uiso calc 1 . .
H H36B 0.565991 0.302178 0.922347 0.029 Uiso calc 1 . .
H H36C 0.573525 0.344170 0.843165 0.029 Uiso calc 1 . .
C C19 0.56900(10) -0.04481(15) 0.59694(9) 0.0219(3) Uani d 1 . .
H H19A 0.539944 -0.068313 0.636294 0.026 Uiso calc 1 . .
H H19B 0.559450 -0.104765 0.558777 0.026 Uiso calc 1 . .
C C20 0.64927(9) -0.04664(15) 0.62109(9) 0.0224(3) Uani d 1 . .
H H20A 0.678364 -0.029062 0.580807 0.027 Uiso calc 1 . .
H H20B 0.662703 -0.128871 0.638897 0.027 Uiso calc 1 . .
C C14 1.02015(9) 0.45629(15) 0.69599(9) 0.0222(3) Uani d 1 . .
H H14A 1.012181 0.516351 0.658365 0.033 Uiso calc 1 . .
H H14B 1.072247 0.441111 0.704617 0.033 Uiso calc 1 . .
H H14C 1.000677 0.487651 0.738759 0.033 Uiso calc 1 . .
C C34 0.43001(10) 0.25202(16) 0.92482(8) 0.0229(3) Uani d 1 . .
H H34A 0.378309 0.272408 0.923167 0.034 Uiso calc 1 . .
H H34B 0.453306 0.276340 0.970230 0.034 Uiso calc 1 . .
H H34C 0.435662 0.163973 0.918539 0.034 Uiso calc 1 . .
C C12 0.99721(8) 0.24308(14) 0.73274(8) 0.0161(3) Uani d 1 . .
H H12A 0.979753 0.274088 0.776503 0.024 Uiso calc 1 . .
H H12B 1.049566 0.228556 0.739032 0.024 Uiso calc 1 . .
H H12C 0.972342 0.166547 0.720004 0.024 Uiso calc 1 . .
C C8 0.72060(9) 0.47859(16) 0.47828(8) 0.0193(3) Uani d 1 . .
H H8A 0.677274 0.458088 0.502541 0.029 Uiso calc 1 . .
H H8B 0.742917 0.403623 0.462137 0.029 Uiso calc 1 . .
H H8C 0.706920 0.530810 0.437985 0.029 Uiso calc 1 . .
C C35 0.45589(9) 0.45675(14) 0.87842(8) 0.0205(3) Uani d 1 . .
H H35A 0.476047 0.502693 0.840440 0.031 Uiso calc 1 . .
H H35B 0.481207 0.479742 0.923160 0.031 Uiso calc 1 . .
H H35C 0.404140 0.475293 0.879611 0.031 Uiso calc 1 . .
C C17 0.56291(8) 0.17702(14) 0.62828(8) 0.0144(3) Uani d 1 . .
H H17 0.533304 0.155719 0.668282 0.017 Uiso calc 1 . .
C C13 1.01268(8) 0.28886(15) 0.60759(8) 0.0186(3) Uani d 1 . .
H H13A 0.987537 0.213576 0.592770 0.028 Uiso calc 1 . .
H H13B 1.064551 0.272195 0.616823 0.028 Uiso calc 1 . .
H H13C 1.005854 0.350083 0.570454 0.028 Uiso calc 1 . .
C C18 0.54628(9) 0.08268(15) 0.57084(8) 0.0193(3) Uani d 1 . .
H H18A 0.572711 0.103741 0.529292 0.023 Uiso calc 1 . .
H H18B 0.493712 0.083263 0.556814 0.023 Uiso calc 1 . .
C C29 0.26833(8) 0.09489(15) 0.71510(9) 0.0185(3) Uani d 1 . .
C C30 0.28065(10) -0.01727(16) 0.66956(10) 0.0261(4) Uani d 1 . .
H H30A 0.290396 0.009075 0.622240 0.039 Uiso calc 1 . .
H H30B 0.237252 -0.068785 0.667349 0.039 Uiso calc 1 . .
H H30C 0.322176 -0.063725 0.690021 0.039 Uiso calc 1 . .
C C37 0.40015(9) 0.74080(18) 0.58931(9) 0.0263(4) Uani d 1 . .
H H37A 0.356503 0.767075 0.561340 0.039 Uiso calc 1 . .
H H37B 0.424456 0.812034 0.611086 0.039 Uiso calc 1 . .
H H37C 0.386558 0.684354 0.625822 0.039 Uiso calc 1 . .
C C32 0.24605(10) 0.04964(19) 0.78619(10) 0.0299(4) Uani d 1 . .
H H32A 0.285986 0.003025 0.809534 0.045 Uiso calc 1 . .
H H32B 0.203172 -0.002637 0.779172 0.045 Uiso calc 1 . .
H H32C 0.234725 0.119593 0.815306 0.045 Uiso calc 1 . .
C C31 0.20611(9) 0.17193(17) 0.68148(12) 0.0314(4) Uani d 1 . .
H H31A 0.200184 0.245472 0.709543 0.047 Uiso calc 1 . .
H H31B 0.161139 0.124390 0.679387 0.047 Uiso calc 1 . .
H H31C 0.217224 0.195183 0.633999 0.047 Uiso calc 1 . .
O O0AA 0.78475(9) 0.15803(16) 0.53746(9) 0.0475(4) Uani d 1 . .
H H0AA 0.753457 0.134959 0.506334 0.071 Uiso calc 1 . .
C C38 0.83042(13) 0.0590(2) 0.55795(13) 0.0447(5) Uani d 1 . .
H H38A 0.809561 -0.016705 0.538274 0.067 Uiso calc 1 . .
H H38B 0.834867 0.053270 0.609140 0.067 Uiso calc 1 . .
H H38C 0.878466 0.071852 0.540644 0.067 Uiso calc 1 . .

loop_
_atom_site_aniso_label
_atom_site_aniso_U_11
_atom_site_aniso_U_22
_atom_site_aniso_U_33
_atom_site_aniso_U_12
_atom_site_aniso_U_13
_atom_site_aniso_U_23
Mo01 0.00740(6) 0.01008(6) 0.01251(6) 0.00059(4) 0.00143(4) 0.00055(4)
O1 0.0078(4) 0.0146(5) 0.0143(5) 0.0017(4) 0.0018(4) 0.0034(4)
O3 0.0134(5) 0.0137(5) 0.0190(5) -0.0010(4) 0.0010(4) -0.0023(4)
O2 0.0102(4) 0.0154(5) 0.0135(5) -0.0020(4) 0.0023(4) -0.0009(4)
O4 0.0135(5) 0.0168(5) 0.0197(5) 0.0044(4) 0.0030(4) 0.0037(4)
N2 0.0099(5) 0.0152(6) 0.0119(5) 0.0022(5) 0.0000(4) 0.0012(4)
N1 0.0079(5) 0.0117(5) 0.0127(5) -0.0015(4) 0.0006(4) 0.0002(4)
O5 0.0216(6) 0.0340(7) 0.0158(5) 0.0087(5) -0.0007(4) 0.0025(5)
C22 0.0102(6) 0.0187(7) 0.0133(6) -0.0004(5) -0.0014(5) 0.0016(5)
C3 0.0104(6) 0.0096(6) 0.0131(6) 0.0002(5) -0.0002(5) 0.0003(5)
C5 0.0101(6) 0.0122(6) 0.0144(6) -0.0018(5) 0.0029(5) 0.0005(5)
C24 0.0072(6) 0.0128(6) 0.0156(6) 0.0009(5) 0.0004(5) 0.0007(5)
C1 0.0077(6) 0.0100(6) 0.0131(6) -0.0003(5) 0.0013(5) -0.0009(5)
C25 0.0104(6) 0.0125(6) 0.0148(6) 0.0023(5) 0.0006(5) 0.0009(5)
C2 0.0094(6) 0.0099(6) 0.0131(6) -0.0020(5) 0.0014(5) -0.0002(5)
C33 0.0157(7) 0.0140(7) 0.0130(6) 0.0010(5) 0.0022(5) 0.0004(5)
C4 0.0090(6) 0.0114(6) 0.0150(6) -0.0002(5) 0.0010(5) -0.0013(5)
C26 0.0113(6) 0.0144(7) 0.0185(7) 0.0013(5) 0.0042(5) 0.0029(5)
C23 0.0115(6) 0.0178(7) 0.0133(6) 0.0002(5) -0.0001(5) 0.0022(5)
C9 0.0236(8) 0.0144(7) 0.0231(7) 0.0052(6) 0.0068(6) 0.0051(6)
C6 0.0108(6) 0.0097(6) 0.0129(6) -0.0004(5) 0.0018(5) 0.0004(5)
C15 0.0083(6) 0.0126(6) 0.0120(6) -0.0017(5) -0.0004(5) 0.0018(5)
C7 0.0116(6) 0.0133(6) 0.0135(6) 0.0002(5) 0.0019(5) 0.0028(5)
C10 0.0149(7) 0.0197(7) 0.0166(7) -0.0022(6) 0.0035(5) 0.0055(6)
C16 0.0140(6) 0.0130(7) 0.0150(6) 0.0000(5) -0.0013(5) -0.0017(5)
C21 0.0157(7) 0.0118(7) 0.0197(7) 0.0019(5) -0.0041(5) -0.0005(5)
C27 0.0093(6) 0.0157(7) 0.0219(7) -0.0005(5) 0.0003(5) 0.0025(6)
C28 0.0123(6) 0.0189(7) 0.0169(7) -0.0008(6) -0.0028(5) 0.0014(6)
C11 0.0077(6) 0.0140(7) 0.0169(6) 0.0000(5) 0.0006(5) 0.0010(5)
C36 0.0177(7) 0.0221(8) 0.0177(7) 0.0026(6) -0.0039(6) 0.0001(6)
C19 0.0274(8) 0.0155(7) 0.0218(7) -0.0022(6) -0.0057(6) -0.0017(6)
C20 0.0258(8) 0.0136(7) 0.0269(8) 0.0028(6) -0.0046(6) -0.0039(6)
C14 0.0144(7) 0.0178(7) 0.0336(9) -0.0045(6) -0.0042(6) -0.0005(6)
C34 0.0301(9) 0.0251(8) 0.0138(7) -0.0048(7) 0.0042(6) 0.0027(6)
C12 0.0118(6) 0.0191(7) 0.0175(7) 0.0027(6) 0.0011(5) 0.0035(6)
C8 0.0168(7) 0.0261(8) 0.0145(7) -0.0049(6) -0.0012(5) 0.0026(6)
C35 0.0274(8) 0.0161(7) 0.0183(7) 0.0028(6) 0.0031(6) -0.0010(6)
C17 0.0141(6) 0.0133(7) 0.0156(7) -0.0007(5) -0.0006(5) 0.0005(5)
C13 0.0134(7) 0.0242(8) 0.0185(7) 0.0046(6) 0.0033(5) 0.0037(6)
C18 0.0236(8) 0.0161(7) 0.0171(7) 0.0005(6) -0.0068(6) -0.0025(6)
C29 0.0103(6) 0.0180(7) 0.0270(8) -0.0030(6) 0.0014(6) 0.0012(6)
C30 0.0221(8) 0.0218(8) 0.0345(9) -0.0053(7) 0.0031(7) -0.0032(7)
C37 0.0202(8) 0.0358(10) 0.0230(8) -0.0026(7) 0.0027(6) -0.0067(7)
C32 0.0226(8) 0.0354(10) 0.0324(9) -0.0141(8) 0.0084(7) 0.0008(8)
C31 0.0135(7) 0.0230(9) 0.0563(12) -0.0015(7) -0.0078(8) 0.0031(8)
O0AA 0.0424(9) 0.0457(9) 0.0550(10) 0.0012(8) 0.0073(7) -0.0082(8)
C38 0.0409(12) 0.0465(13) 0.0479(13) 0.0002(10) 0.0118(10) 0.0003(10)

loop_
_atom_type_symbol
_atom_type_description
_atom_type_scat_dispersion_real
_atom_type_scat_dispersion_imag
_atom_type_scat_source
C C 0.0033 0.0016 'International Tables Vol C Tables 4.2.6.8 and 6.1.1.4'
H H 0.0000 0.0000 'International Tables Vol C Tables 4.2.6.8 and 6.1.1.4'
Mo Mo -1.6832 0.6857 'International Tables Vol C Tables 4.2.6.8 and 6.1.1.4'
N N 0.0061 0.0033 'International Tables Vol C Tables 4.2.6.8 and 6.1.1.4'
O O 0.0106 0.0060 'International Tables Vol C Tables 4.2.6.8 and 6.1.1.4'

loop_
_geom_angle_atom_site_label_1
_geom_angle_atom_site_label_2
_geom_angle_atom_site_label_3
_geom_angle_site_symmetry_1
_geom_angle_site_symmetry_3
_geom_angle
_geom_angle_publ_flag
O1 Mo01 O2 . . 157.49(4) ?
O1 Mo01 N2 . . 84.45(4) ?
O1 Mo01 N1 . . 76.73(4) ?
O3 Mo01 O1 . . 96.36(5) ?
O3 Mo01 O2 . . 94.58(5) ?
O3 Mo01 O4 . . 108.55(5) ?
O3 Mo01 N2 . . 161.00(5) ?
O3 Mo01 N1 . . 89.26(5) ?
O2 Mo01 N2 . . 78.91(4) ?
O2 Mo01 N1 . . 83.82(4) ?
O4 Mo01 O1 . . 94.88(5) ?
O4 Mo01 O2 . . 100.19(5) ?
O4 Mo01 N2 . . 90.24(5) ?
O4 Mo01 N1 . . 161.21(5) ?
N2 Mo01 N1 . . 72.40(4) ?
C1 O1 Mo01 . . 132.75(9) ?
C24 O2 Mo01 . . 141.38(9) ?
Mo01 N2 H2 . . 107.0 ?
C22 N2 Mo01 . . 109.40(9) ?
C22 N2 H2 . . 107.0 ?
C22 N2 C17 . . 112.01(11) ?
C17 N2 Mo01 . . 113.97(8) ?
C17 N2 H2 . . 107.0 ?
Mo01 N1 H1 . . 107.1 ?
C15 N1 Mo01 . . 110.21(8) ?
C15 N1 H1 . . 107.1 ?
C15 N1 C16 . . 113.23(11) ?
C16 N1 Mo01 . . 111.79(8) ?
C16 N1 H1 . . 107.1 ?
C37 O5 H5A . . 109.5 ?
N2 C22 H22A . . 109.4 ?
N2 C22 H22B . . 109.4 ?
N2 C22 C23 . . 111.14(11) ?
H22A C22 H22B . . 108.0 ?
C23 C22 H22A . . 109.4 ?
C23 C22 H22B . . 109.4 ?
C2 C3 H3 . . 119.0 ?
C4 C3 H3 . . 119.0 ?
C4 C3 C2 . . 121.94(13) ?
C4 C5 H5 . . 118.1 ?
C6 C5 H5 . . 118.1 ?
C6 C5 C4 . . 123.81(13) ?
O2 C24 C25 . . 119.56(12) ?
O2 C24 C23 . . 119.97(13) ?
C23 C24 C25 . . 120.45(13) ?
O1 C1 C2 . . 121.83(12) ?
O1 C1 C6 . . 117.81(12) ?
C2 C1 C6 . . 120.33(12) ?
C24 C25 C33 . . 121.85(13) ?
C26 C25 C24 . . 117.26(13) ?
C26 C25 C33 . . 120.89(13) ?
C3 C2 C15 . . 116.27(12) ?
C1 C2 C3 . . 119.70(12) ?
C1 C2 C15 . . 123.98(12) ?
C25 C33 C36 . . 111.60(12) ?
C34 C33 C25 . . 111.87(12) ?
C34 C33 C36 . . 107.23(13) ?
C35 C33 C25 . . 109.93(12) ?
C35 C33 C36 . . 108.59(13) ?
C35 C33 C34 . . 107.46(13) ?
C3 C4 C5 . . 116.99(12) ?
C3 C4 C11 . . 122.44(12) ?
C5 C4 C11 . . 120.57(12) ?
C25 C26 H26 . . 118.2 ?
C27 C26 C25 . . 123.69(13) ?
C27 C26 H26 . . 118.2 ?
C24 C23 C22 . . 120.24(13) ?
C28 C23 C22 . . 120.05(13) ?
C28 C23 C24 . . 119.62(13) ?
H9A C9 H9B . . 109.5 ?
H9A C9 H9C . . 109.5 ?
H9B C9 H9C . . 109.5 ?
C7 C9 H9A . . 109.5 ?
C7 C9 H9B . . 109.5 ?
C7 C9 H9C . . 109.5 ?
C5 C6 C1 . . 117.17(12) ?
C5 C6 C7 . . 121.74(12) ?
C1 C6 C7 . . 121.09(12) ?
N1 C15 C2 . . 113.51(11) ?
N1 C15 H15A . . 108.9 ?
N1 C15 H15B . . 108.9 ?
C2 C15 H15A . . 108.9 ?
C2 C15 H15B . . 108.9 ?
H15A C15 H15B . . 107.7 ?
C9 C7 C8 . . 109.99(13) ?
C6 C7 C9 . . 110.08(12) ?
C6 C7 C8 . . 110.57(12) ?
C10 C7 C9 . . 107.85(12) ?
C10 C7 C6 . . 111.63(12) ?
C10 C7 C8 . . 106.62(12) ?
C7 C10 H10A . . 109.5 ?
C7 C10 H10B . . 109.5 ?
C7 C10 H10C . . 109.5 ?
H10A C10 H10B . . 109.5 ?
H10A C10 H10C . . 109.5 ?
H10B C10 H10C . . 109.5 ?
N1 C16 H16 . . 108.7 ?
N1 C16 C21 . . 112.61(11) ?
N1 C16 C17 . . 106.26(11) ?
C21 C16 H16 . . 108.7 ?
C17 C16 H16 . . 108.7 ?
C17 C16 C21 . . 111.73(12) ?
C16 C21 H21A . . 109.3 ?
C16 C21 H21B . . 109.3 ?
C16 C21 C20 . . 111.54(12) ?
H21A C21 H21B . . 108.0 ?
C20 C21 H21A . . 109.3 ?
C20 C21 H21B . . 109.3 ?
C26 C27 C28 . . 117.04(13) ?
C26 C27 C29 . . 122.83(14) ?
C28 C27 C29 . . 120.13(13) ?
C23 C28 C27 . . 121.89(14) ?
C23 C28 H28 . . 119.1 ?
C27 C28 H28 . . 119.1 ?
C14 C11 C4 . . 109.40(12) ?
C12 C11 C4 . . 111.84(12) ?
C12 C11 C14 . . 108.51(12) ?
C12 C11 C13 . . 108.34(12) ?
C13 C11 C4 . . 109.83(11) ?
C13 C11 C14 . . 108.87(13) ?
C33 C36 H36A . . 109.5 ?
C33 C36 H36B . . 109.5 ?
C33 C36 H36C . . 109.5 ?
H36A C36 H36B . . 109.5 ?
H36A C36 H36C . . 109.5 ?
H36B C36 H36C . . 109.5 ?
H19A C19 H19B . . 108.1 ?
C20 C19 H19A . . 109.6 ?
C20 C19 H19B . . 109.6 ?
C20 C19 C18 . . 110.46(13) ?
C18 C19 H19A . . 109.6 ?
C18 C19 H19B . . 109.6 ?
C21 C20 H20A . . 109.4 ?
C21 C20 H20B . . 109.4 ?
C19 C20 C21 . . 111.22(14) ?
C19 C20 H20A . . 109.4 ?
C19 C20 H20B . . 109.4 ?
H20A C20 H20B . . 108.0 ?
C11 C14 H14A . . 109.5 ?
C11 C14 H14B . . 109.5 ?
C11 C14 H14C . . 109.5 ?
H14A C14 H14B . . 109.5 ?
H14A C14 H14C . . 109.5 ?
H14B C14 H14C . . 109.5 ?
C33 C34 H34A . . 109.5 ?
C33 C34 H34B . . 109.5 ?
C33 C34 H34C . . 109.5 ?
H34A C34 H34B . . 109.5 ?
H34A C34 H34C . . 109.5 ?
H34B C34 H34C . . 109.5 ?
C11 C12 H12A . . 109.5 ?
C11 C12 H12B . . 109.5 ?
C11 C12 H12C . . 109.5 ?
H12A C12 H12B . . 109.5 ?
H12A C12 H12C . . 109.5 ?
H12B C12 H12C . . 109.5 ?
C7 C8 H8A . . 109.5 ?
C7 C8 H8B . . 109.5 ?
C7 C8 H8C . . 109.5 ?
H8A C8 H8B . . 109.5 ?
H8A C8 H8C . . 109.5 ?
H8B C8 H8C . . 109.5 ?
C33 C35 H35A . . 109.5 ?
C33 C35 H35B . . 109.5 ?
C33 C35 H35C . . 109.5 ?
H35A C35 H35B . . 109.5 ?
H35A C35 H35C . . 109.5 ?
H35B C35 H35C . . 109.5 ?
N2 C17 C16 . . 107.91(12) ?
N2 C17 H17 . . 107.5 ?
N2 C17 C18 . . 114.02(12) ?
C16 C17 H17 . . 107.5 ?
C16 C17 C18 . . 112.17(13) ?
C18 C17 H17 . . 107.5 ?
C11 C13 H13A . . 109.5 ?
C11 C13 H13B . . 109.5 ?
C11 C13 H13C . . 109.5 ?
H13A C13 H13B . . 109.5 ?
H13A C13 H13C . . 109.5 ?
H13B C13 H13C . . 109.5 ?
C19 C18 H18A . . 109.6 ?
C19 C18 H18B . . 109.6 ?
C17 C18 C19 . . 110.30(12) ?
C17 C18 H18A . . 109.6 ?
C17 C18 H18B . . 109.6 ?
H18A C18 H18B . . 108.1 ?
C30 C29 C27 . . 110.44(13) ?
C32 C29 C27 . . 112.47(13) ?
C32 C29 C30 . . 107.76(14) ?
C31 C29 C27 . . 108.10(13) ?
C31 C29 C30 . . 109.91(14) ?
C31 C29 C32 . . 108.13(15) ?
C29 C30 H30A . . 109.5 ?
C29 C30 H30B . . 109.5 ?
C29 C30 H30C . . 109.5 ?
H30A C30 H30B . . 109.5 ?
H30A C30 H30C . . 109.5 ?
H30B C30 H30C . . 109.5 ?
O5 C37 H37A . . 109.5 ?
O5 C37 H37B . . 109.5 ?
O5 C37 H37C . . 109.5 ?
H37A C37 H37B . . 109.5 ?
H37A C37 H37C . . 109.5 ?
H37B C37 H37C . . 109.5 ?
C29 C32 H32A . . 109.5 ?
C29 C32 H32B . . 109.5 ?
C29 C32 H32C . . 109.5 ?
H32A C32 H32B . . 109.5 ?
H32A C32 H32C . . 109.5 ?
H32B C32 H32C . . 109.5 ?
C29 C31 H31A . . 109.5 ?
C29 C31 H31B . . 109.5 ?
C29 C31 H31C . . 109.5 ?
H31A C31 H31B . . 109.5 ?
H31A C31 H31C . . 109.5 ?
H31B C31 H31C . . 109.5 ?
C38 O0AA H0AA . . 109.5 ?
O0AA C38 H38A . . 109.5 ?
O0AA C38 H38B . . 109.5 ?
O0AA C38 H38C . . 109.5 ?
H38A C38 H38B . . 109.5 ?
H38A C38 H38C . . 109.5 ?
H38B C38 H38C . . 109.5 ?

loop_
_geom_bond_atom_site_label_1
_geom_bond_atom_site_label_2
_geom_bond_site_symmetry_2
_geom_bond_distance
_geom_bond_publ_flag
Mo01 O1 . 1.9428(10) ?
Mo01 O3 . 1.7125(10) ?
Mo01 O2 . 1.9484(10) ?
Mo01 O4 . 1.7226(11) ?
Mo01 N2 . 2.3384(12) ?
Mo01 N1 . 2.3412(12) ?
O1 C1 . 1.3586(16) ?
O2 C24 . 1.3554(17) ?
N2 H2 . 1.0000 ?
N2 C22 . 1.4979(18) ?
N2 C17 . 1.4989(19) ?
N1 H1 . 1.0000 ?
N1 C15 . 1.4850(17) ?
N1 C16 . 1.4935(18) ?
O5 H5A . 0.8400 ?
O5 C37 . 1.421(2) ?
C22 H22A . 0.9900 ?
C22 H22B . 0.9900 ?
C22 C23 . 1.510(2) ?
C3 H3 . 0.9500 ?
C3 C2 . 1.4016(18) ?
C3 C4 . 1.3902(19) ?
C5 H5 . 0.9500 ?
C5 C4 . 1.4029(19) ?
C5 C6 . 1.3982(19) ?
C24 C25 . 1.407(2) ?
C24 C23 . 1.4057(19) ?
C1 C2 . 1.3992(19) ?
C1 C6 . 1.4238(19) ?
C25 C33 . 1.5396(19) ?
C25 C26 . 1.403(2) ?
C2 C15 . 1.5117(18) ?
C33 C36 . 1.546(2) ?
C33 C34 . 1.538(2) ?
C33 C35 . 1.532(2) ?
C4 C11 . 1.5353(19) ?
C26 H26 . 0.9500 ?
C26 C27 . 1.391(2) ?
C23 C28 . 1.389(2) ?
C9 H9A . 0.9800 ?
C9 H9B . 0.9800 ?
C9 H9C . 0.9800 ?
C9 C7 . 1.539(2) ?
C6 C7 . 1.5380(19) ?
C15 H15A . 0.9900 ?
C15 H15B . 0.9900 ?
C7 C10 . 1.537(2) ?
C7 C8 . 1.541(2) ?
C10 H10A . 0.9800 ?
C10 H10B . 0.9800 ?
C10 H10C . 0.9800 ?
C16 H16 . 1.0000 ?
C16 C21 . 1.526(2) ?
C16 C17 . 1.5250(19) ?
C21 H21A . 0.9900 ?
C21 H21B . 0.9900 ?
C21 C20 . 1.528(2) ?
C27 C28 . 1.396(2) ?
C27 C29 . 1.535(2) ?
C28 H28 . 0.9500 ?
C11 C14 . 1.534(2) ?
C11 C12 . 1.531(2) ?
C11 C13 . 1.534(2) ?
C36 H36A . 0.9800 ?
C36 H36B . 0.9800 ?
C36 H36C . 0.9800 ?
C19 H19A . 0.9900 ?
C19 H19B . 0.9900 ?
C19 C20 . 1.523(2) ?
C19 C18 . 1.534(2) ?
C20 H20A . 0.9900 ?
C20 H20B . 0.9900 ?
C14 H14A . 0.9800 ?
C14 H14B . 0.9800 ?
C14 H14C . 0.9800 ?
C34 H34A . 0.9800 ?
C34 H34B . 0.9800 ?
C34 H34C . 0.9800 ?
C12 H12A . 0.9800 ?
C12 H12B . 0.9800 ?
C12 H12C . 0.9800 ?
C8 H8A . 0.9800 ?
C8 H8B . 0.9800 ?
C8 H8C . 0.9800 ?
C35 H35A . 0.9800 ?
C35 H35B . 0.9800 ?
C35 H35C . 0.9800 ?
C17 H17 . 1.0000 ?
C17 C18 . 1.526(2) ?
C13 H13A . 0.9800 ?
C13 H13B . 0.9800 ?
C13 H13C . 0.9800 ?
C18 H18A . 0.9900 ?
C18 H18B . 0.9900 ?
C29 C30 . 1.535(2) ?
C29 C32 . 1.533(2) ?
C29 C31 . 1.532(2) ?
C30 H30A . 0.9800 ?
C30 H30B . 0.9800 ?
C30 H30C . 0.9800 ?
C37 H37A . 0.9800 ?
C37 H37B . 0.9800 ?
C37 H37C . 0.9800 ?
C32 H32A . 0.9800 ?
C32 H32B . 0.9800 ?
C32 H32C . 0.9800 ?
C31 H31A . 0.9800 ?
C31 H31B . 0.9800 ?
C31 H31C . 0.9800 ?
O0AA H0AA . 0.8400 ?
O0AA C38 . 1.415(3) ?
C38 H38A . 0.9800 ?
C38 H38B . 0.9800 ?
C38 H38C . 0.9800 ?

loop_
_geom_hbond_atom_site_label_D
_geom_hbond_atom_site_label_H
_geom_hbond_atom_site_label_A
_geom_hbond_site_symmetry_A
_geom_hbond_distance_DH
_geom_hbond_distance_HA
_geom_hbond_distance_DA
_geom_hbond_angle_DHA
N2 H2 O5 3_666 1.00 2.00 2.9319(16) 153
O5 H5A O4 . 0.84 1.94 2.7837(16) 177

loop_
_geom_torsion_atom_site_label_1
_geom_torsion_atom_site_label_2
_geom_torsion_atom_site_label_3
_geom_torsion_atom_site_label_4
_geom_torsion_site_symmetry_1
_geom_torsion_site_symmetry_2
_geom_torsion_site_symmetry_3
_geom_torsion_site_symmetry_4
_geom_torsion
_geom_torsion_publ_flag
Mo01 O1 C1 C2 . . . . 31.67(19) ?
Mo01 O1 C1 C6 . . . . -150.18(10) ?
Mo01 O2 C24 C25 . . . . 158.74(11) ?
Mo01 O2 C24 C23 . . . . -19.8(2) ?
Mo01 N2 C22 C23 . . . . -73.12(13) ?
Mo01 N2 C17 C16 . . . . -38.13(13) ?
Mo01 N2 C17 C18 . . . . -163.45(10) ?
Mo01 N1 C15 C2 . . . . -61.41(13) ?
Mo01 N1 C16 C21 . . . . -172.68(9) ?
Mo01 N1 C16 C17 . . . . -50.05(12) ?
O1 C1 C2 C3 . . . . 178.24(12) ?
O1 C1 C2 C15 . . . . -4.4(2) ?
O1 C1 C6 C5 . . . . 179.79(12) ?
O1 C1 C6 C7 . . . . 0.69(19) ?
O2 C24 C25 C33 . . . . -0.4(2) ?
O2 C24 C25 C26 . . . . 178.78(13) ?
O2 C24 C23 C22 . . . . 3.8(2) ?
O2 C24 C23 C28 . . . . -179.71(13) ?
N2 C22 C23 C24 . . . . 45.68(19) ?
N2 C22 C23 C28 . . . . -130.82(14) ?
N2 C17 C18 C19 . . . . 178.60(13) ?
N1 C16 C21 C20 . . . . 172.29(13) ?
N1 C16 C17 N2 . . . . 56.94(14) ?
N1 C16 C17 C18 . . . . -176.64(12) ?
C22 N2 C17 C16 . . . . -163.01(11) ?
C22 N2 C17 C18 . . . . 71.67(16) ?
C22 C23 C28 C27 . . . . 176.79(14) ?
C3 C2 C15 N1 . . . . -154.63(12) ?
C3 C4 C11 C14 . . . . -114.88(15) ?
C3 C4 C11 C12 . . . . 5.36(19) ?
C3 C4 C11 C13 . . . . 125.68(14) ?
C5 C4 C11 C14 . . . . 64.61(17) ?
C5 C4 C11 C12 . . . . -175.14(13) ?
C5 C4 C11 C13 . . . . -54.82(17) ?
C5 C6 C7 C9 . . . . -115.97(15) ?
C5 C6 C7 C10 . . . . 3.78(19) ?
C5 C6 C7 C8 . . . . 122.30(14) ?
C24 C25 C33 C36 . . . . -53.41(18) ?
C24 C25 C33 C34 . . . . -173.56(13) ?
C24 C25 C33 C35 . . . . 67.14(17) ?
C24 C25 C26 C27 . . . . 1.7(2) ?
C24 C23 C28 C27 . . . . 0.3(2) ?
C1 C2 C15 N1 . . . . 27.90(19) ?
C1 C6 C7 C9 . . . . 63.09(17) ?
C1 C6 C7 C10 . . . . -177.16(13) ?
C1 C6 C7 C8 . . . . -58.64(17) ?
C25 C24 C23 C22 . . . . -174.72(13) ?
C25 C24 C23 C28 . . . . 1.8(2) ?
C25 C26 C27 C28 . . . . 0.2(2) ?
C25 C26 C27 C29 . . . . -179.20(14) ?
C2 C3 C4 C5 . . . . -2.2(2) ?
C2 C3 C4 C11 . . . . 177.34(13) ?
C2 C1 C6 C5 . . . . -2.0(2) ?
C2 C1 C6 C7 . . . . 178.87(13) ?
C33 C25 C26 C27 . . . . -179.11(14) ?
C4 C3 C2 C1 . . . . 2.1(2) ?
C4 C3 C2 C15 . . . . -175.52(13) ?
C4 C5 C6 C1 . . . . 1.9(2) ?
C4 C5 C6 C7 . . . . -178.97(13) ?
C26 C25 C33 C36 . . . . 127.48(15) ?
C26 C25 C33 C34 . . . . 7.33(19) ?
C26 C25 C33 C35 . . . . -111.97(16) ?
C26 C27 C28 C23 . . . . -1.3(2) ?
C26 C27 C29 C30 . . . . -126.65(16) ?
C26 C27 C29 C32 . . . . -6.2(2) ?
C26 C27 C29 C31 . . . . 113.07(17) ?
C23 C24 C25 C33 . . . . 178.13(13) ?
C23 C24 C25 C26 . . . . -2.7(2) ?
C6 C5 C4 C3 . . . . 0.1(2) ?
C6 C5 C4 C11 . . . . -179.40(13) ?
C6 C1 C2 C3 . . . . 0.1(2) ?
C6 C1 C2 C15 . . . . 177.52(13) ?
C15 N1 C16 C21 . . . . 62.12(15) ?
C15 N1 C16 C17 . . . . -175.25(11) ?
C16 N1 C15 C2 . . . . 64.63(15) ?
C16 C21 C20 C19 . . . . -55.27(18) ?
C16 C17 C18 C19 . . . . 55.56(18) ?
C21 C16 C17 N2 . . . . -179.87(11) ?
C21 C16 C17 C18 . . . . -53.46(17) ?
C28 C27 C29 C30 . . . . 53.95(19) ?
C28 C27 C29 C32 . . . . 174.37(15) ?
C28 C27 C29 C31 . . . . -66.33(19) ?
C20 C19 C18 C17 . . . . -57.38(18) ?
C17 N2 C22 C23 . . . . 54.25(15) ?
C17 C16 C21 C20 . . . . 52.79(17) ?
C18 C19 C20 C21 . . . . 57.58(18) ?
C29 C27 C28 C23 . . . . 178.18(14) ?

_cod_database_fobs_code 2022532
